data_4329089
loop_
_publ_author_name
'Vasile Lozan'
'Jochen Lach'
'Berthold Kersting'

_publ_contact_author_address
; Institut fuer Anorganische Chemie
  Universitaet Leipzig, Johannisallee 29
  04103 Leipzig
  Germany
;
_publ_contact_author_email b.kersting@uni-leipzig.de
_publ_contact_author_fax '+49/(0)341/973 6199'
_publ_contact_author_name 'Prof. Dr Berthold Kersting'
_publ_contact_author_phone '+49/(0)341/973 6143'
_publ_section_title
;
 Synthesis, Structure, and Reactivity of Dinuclear Nickel
 Amino-Thiophenolate Complexes Bearing Bridging VO2(OH)2- and VO2(OR)2-
 Coligands
;
_journal_name_full 'Inorganic Chemistry'
_journal_page_first 5213
_journal_page_last 5223
_journal_paper_doi 10.1021/ic300085f
_journal_volume 51
_journal_year 2012
_chemical_compound_source
;
 Crystals were grown by recystallization from acetonitrile 
;
_chemical_formula_structural
; 
 [Ni2L(u-O2V(OH)OCH2CH2OH)][BPh4].xCH3CN 
;
_chemical_formula_sum 'C64 H90 B N6 Ni2 O5 S2 V'
_chemical_formula_weight 1266.71
_space_group_IT_number 2
_symmetry_cell_setting triclinic
_symmetry_space_group_name_Hall '-P 1'
_symmetry_space_group_name_H-M 'P -1'
_atom_sites_solution_hydrogens geom
_atom_sites_solution_primary direct
_atom_sites_solution_secondary difmap
_cell_angle_alpha 64.320(4)
_cell_angle_beta 72.381(4)
_cell_angle_gamma 66.616(5)
_cell_formula_units_Z 2
_cell_length_a 15.862(4)
_cell_length_b 16.098(4)
_cell_length_c 16.444(4)
_cell_measurement_temperature 213(2)
_cell_volume 3429.7(15)
_computing_structure_refinement 'SHELXL-97 (Sheldrick, 1997)'
_computing_structure_solution 'SHELXS-97 (Sheldrick, 1990)'
_diffrn_ambient_temperature 213(2)
_diffrn_measured_fraction_theta_full 0.833
_diffrn_measured_fraction_theta_max 0.833
_diffrn_measurement_device_type BRUKER-AXS
_diffrn_measurement_method hemisphere
_diffrn_radiation_monochromator graphite
_diffrn_radiation_source 'fine-focus sealed tube'
_diffrn_radiation_type MoK\a
_diffrn_radiation_wavelength 0.71073
_diffrn_reflns_av_R_equivalents 0.0910
_diffrn_reflns_av_sigmaI/netI 0.2915
_diffrn_reflns_limit_h_max 20
_diffrn_reflns_limit_h_min -21
_diffrn_reflns_limit_k_max 15
_diffrn_reflns_limit_k_min -21
_diffrn_reflns_limit_l_max 21
_diffrn_reflns_limit_l_min -22
_diffrn_reflns_number 25341
_diffrn_reflns_theta_full 28.96
_diffrn_reflns_theta_max 28.96
_diffrn_reflns_theta_min 1.39
_exptl_absorpt_coefficient_mu 0.786
_exptl_absorpt_correction_T_max 0.9255
_exptl_absorpt_correction_T_min 0.8460
_exptl_absorpt_correction_type empirical
_exptl_absorpt_process_details SADABS
_exptl_crystal_colour yellow-green
_exptl_crystal_density_diffrn 1.227
_exptl_crystal_description block
_exptl_crystal_F_000 1344
_exptl_crystal_size_max 0.22
_exptl_crystal_size_mid 0.18
_exptl_crystal_size_min 0.10
_platon_squeeze_details
;
;
_refine_diff_density_max 0.648
_refine_diff_density_min -1.590
_refine_diff_density_rms 0.104
_refine_ls_extinction_method none
_refine_ls_goodness_of_fit_ref 0.635
_refine_ls_hydrogen_treatment constr
_refine_ls_matrix_type full
_refine_ls_number_parameters 706
_refine_ls_number_reflns 15139
_refine_ls_number_restraints 0
_refine_ls_restrained_S_all 0.635
_refine_ls_R_factor_all 0.2125
_refine_ls_R_factor_gt 0.0824
_refine_ls_shift/su_max 0.004
_refine_ls_shift/su_mean 0.000
_refine_ls_structure_factor_coef Fsqd
_refine_ls_weighting_details 'calc w=1/[\s^2^(Fo^2^)+(0.1705P)^2^+0.0000P] where P=(Fo^2^+2Fc^2^)/3'
_refine_ls_weighting_scheme calc
_refine_ls_wR_factor_gt 0.2116
_refine_ls_wR_factor_ref 0.2618
_reflns_number_gt 4458
_reflns_number_total 15139
_reflns_threshold_expression >2sigma(I)
_cod_data_source_file ic300085f_si_001_3.cif
_cod_data_source_block 5
_cod_original_cell_volume 3429.7(13)
_cod_database_code 4329089

loop_
_symmetry_equiv_pos_as_xyz
'x, y, z'
'-x, -y, -z'

loop_
_atom_site_label
_atom_site_type_symbol
_atom_site_fract_x
_atom_site_fract_y
_atom_site_fract_z
_atom_site_U_iso_or_equiv
_atom_site_adp_type
_atom_site_occupancy
_atom_site_symmetry_multiplicity
_atom_site_calc_flag
_atom_site_refinement_flags
Ni1 Ni 0.62385(6) 0.60403(7) 0.74723(6) 0.0341(3) Uani 1 1 d .
Ni2 Ni 0.79056(6) 0.70573(7) 0.73846(6) 0.0372(3) Uani 1 1 d .
V V 0.68720(13) 0.57605(16) 0.94085(14) 0.0864(6) Uani 1 1 d .
S1 S 0.63709(13) 0.76621(14) 0.69666(12) 0.0400(5) Uani 1 1 d .
S2 S 0.79317(13) 0.57804(14) 0.69123(12) 0.0398(5) Uani 1 1 d .
N1 N 0.4708(4) 0.6603(5) 0.7872(5) 0.0498(18) Uani 1 1 d .
N2 N 0.5836(5) 0.6190(5) 0.6268(4) 0.0509(18) Uani 1 1 d .
N3 N 0.6449(4) 0.4460(4) 0.7800(4) 0.0366(14) Uani 1 1 d .
N4 N 0.9398(4) 0.6253(5) 0.7648(5) 0.0543(19) Uani 1 1 d .
N5 N 0.8577(5) 0.7868(5) 0.6112(5) 0.061(2) Uani 1 1 d .
N6 N 0.7585(4) 0.8381(5) 0.7719(4) 0.0478(17) Uani 1 1 d .
O1 O 0.6348(3) 0.5672(4) 0.8780(3) 0.0414(13) Uani 1 1 d .
O2 O 0.7511(3) 0.6395(4) 0.8724(3) 0.0434(13) Uani 1 1 d .
O3 O 0.6100(7) 0.6230(10) 1.0211(6) 0.176(5) Uani 1 1 d .
O4 O 0.7539(10) 0.4628(9) 1.0116(6) 0.207(6) Uani 1 1 d .
H4 H 0.7963 0.4696 1.0254 0.310 Uiso 1 1 d R
C1 C 0.5597(5) 0.8183(5) 0.7759(5) 0.0364(17) Uani 1 1 d .
C2 C 0.4707(5) 0.8087(5) 0.8053(5) 0.0372(17) Uani 1 1 d .
C3 C 0.4100(5) 0.8499(6) 0.8697(5) 0.0420(19) Uani 1 1 d .
H3 H 0.3514 0.8403 0.8922 0.050 Uiso 1 1 calc R
C4 C 0.4316(5) 0.9030(5) 0.9014(5) 0.0386(18) Uani 1 1 d .
C5 C 0.5194(5) 0.9165(5) 0.8659(5) 0.0420(18) Uani 1 1 d .
H5 H 0.5365 0.9539 0.8853 0.050 Uiso 1 1 calc R
C6 C 0.5817(5) 0.8762(5) 0.8033(5) 0.0408(18) Uani 1 1 d .
C7 C 0.4368(5) 0.7662(6) 0.7627(5) 0.047(2) Uani 1 1 d .
H7A H 0.3688 0.7857 0.7774 0.056 Uiso 1 1 calc R
H7B H 0.4527 0.7956 0.6962 0.056 Uiso 1 1 calc R
C8 C 0.4341(6) 0.6173(7) 0.8858(7) 0.076(3) Uani 1 1 d .
H8A H 0.4628 0.6291 0.9224 0.114 Uiso 1 1 calc R
H8B H 0.4484 0.5480 0.9028 0.114 Uiso 1 1 calc R
H8C H 0.3672 0.6468 0.8964 0.114 Uiso 1 1 calc R
C9 C 0.4338(6) 0.6356(9) 0.7305(10) 0.106(5) Uani 1 1 d .
H9A H 0.3671 0.6706 0.7315 0.127 Uiso 1 1 calc R
H9B H 0.4415 0.5660 0.7567 0.127 Uiso 1 1 calc R
C10 C 0.4823(8) 0.6611(9) 0.6341(8) 0.104(5) Uani 1 1 d .
H10A H 0.4600 0.6383 0.6006 0.124 Uiso 1 1 calc R
H10B H 0.4664 0.7318 0.6052 0.124 Uiso 1 1 calc R
C11 C 0.6239(10) 0.6821(8) 0.5420(6) 0.108(5) Uani 1 1 d .
H11A H 0.6882 0.6700 0.5444 0.162 Uiso 1 1 calc R
H11B H 0.5891 0.7493 0.5344 0.162 Uiso 1 1 calc R
H11C H 0.6211 0.6690 0.4907 0.162 Uiso 1 1 calc R
C12 C 0.6125(6) 0.5232(6) 0.6224(5) 0.048(2) Uani 1 1 d .
H12A H 0.6784 0.5063 0.5955 0.057 Uiso 1 1 calc R
H12B H 0.5770 0.5250 0.5819 0.057 Uiso 1 1 calc R
C13 C 0.5990(6) 0.4449(6) 0.7148(5) 0.050(2) Uani 1 1 d .
H13A H 0.5324 0.4557 0.7381 0.061 Uiso 1 1 calc R
H13B H 0.6253 0.3814 0.7082 0.061 Uiso 1 1 calc R
C14 C 0.6087(6) 0.3922(6) 0.8750(5) 0.054(2) Uani 1 1 d .
H14A H 0.5454 0.4293 0.8919 0.081 Uiso 1 1 calc R
H14B H 0.6474 0.3822 0.9162 0.081 Uiso 1 1 calc R
H14C H 0.6096 0.3299 0.8791 0.081 Uiso 1 1 calc R
C15 C 0.7451(5) 0.3900(6) 0.7627(5) 0.0419(18) Uani 1 1 d .
H15A H 0.7494 0.3222 0.7801 0.050 Uiso 1 1 calc R
H15B H 0.7669 0.4143 0.6968 0.050 Uiso 1 1 calc R
C16 C 0.8096(5) 0.3924(5) 0.8101(5) 0.0348(16) Uani 1 1 d .
C17 C 0.8452(4) 0.4692(5) 0.7764(5) 0.0347(17) Uani 1 1 d .
C18 C 0.9229(5) 0.4597(6) 0.8054(5) 0.0406(18) Uani 1 1 d .
C19 C 0.9585(5) 0.3747(6) 0.8783(6) 0.052(2) Uani 1 1 d .
H19 H 1.0097 0.3689 0.9001 0.062 Uiso 1 1 calc R
C20 C 0.9200(6) 0.3004(6) 0.9180(5) 0.049(2) Uani 1 1 d .
C21 C 0.8481(5) 0.3087(6) 0.8817(5) 0.0440(19) Uani 1 1 d .
H21 H 0.8238 0.2567 0.9056 0.053 Uiso 1 1 calc R
C22 C 0.9776(5) 0.5289(5) 0.7520(6) 0.050(2) Uani 1 1 d .
H22A H 0.9834 0.5414 0.6870 0.060 Uiso 1 1 calc R
H22B H 1.0405 0.4970 0.7680 0.060 Uiso 1 1 calc R
C23 C 0.9569(6) 0.6067(7) 0.8542(7) 0.080(3) Uani 1 1 d .
H23A H 0.9245 0.5623 0.9010 0.120 Uiso 1 1 calc R
H23B H 0.9344 0.6672 0.8649 0.120 Uiso 1 1 calc R
H23C H 1.0231 0.5782 0.8562 0.120 Uiso 1 1 calc R
C24 C 0.9935(6) 0.6885(7) 0.6884(9) 0.091(4) Uani 1 1 d .
H24A H 0.9906 0.7408 0.7057 0.110 Uiso 1 1 calc R
H24B H 1.0589 0.6498 0.6795 0.110 Uiso 1 1 calc R
C25 C 0.9573(7) 0.7310(7) 0.6018(7) 0.086(4) Uani 1 1 d .
H25A H 0.9664 0.6790 0.5810 0.103 Uiso 1 1 calc R
H25B H 0.9926 0.7736 0.5553 0.103 Uiso 1 1 calc R
C26 C 0.8216(8) 0.8031(8) 0.5318(6) 0.092(4) Uani 1 1 d .
H26A H 0.8660 0.8205 0.4769 0.138 Uiso 1 1 calc R
H26B H 0.7630 0.8552 0.5266 0.138 Uiso 1 1 calc R
H26C H 0.8118 0.7443 0.5391 0.138 Uiso 1 1 calc R
C27 C 0.8432(6) 0.8820(6) 0.6147(6) 0.058(2) Uani 1 1 d .
H27A H 0.7877 0.9286 0.5876 0.069 Uiso 1 1 calc R
H27B H 0.8964 0.9046 0.5770 0.069 Uiso 1 1 calc R
C28 C 0.8316(6) 0.8820(7) 0.7091(7) 0.064(3) Uani 1 1 d .
H28A H 0.8907 0.8453 0.7327 0.077 Uiso 1 1 calc R
H28B H 0.8145 0.9488 0.7061 0.077 Uiso 1 1 calc R
C29 C 0.7648(6) 0.8202(7) 0.8660(6) 0.062(2) Uani 1 1 d .
H29A H 0.7684 0.8778 0.8685 0.093 Uiso 1 1 calc R
H29B H 0.8199 0.7664 0.8847 0.093 Uiso 1 1 calc R
H29C H 0.7100 0.8047 0.9069 0.093 Uiso 1 1 calc R
C30 C 0.6666(5) 0.9087(6) 0.7518(5) 0.045(2) Uani 1 1 d .
H30A H 0.6664 0.9295 0.6863 0.054 Uiso 1 1 calc R
H30B H 0.6599 0.9658 0.7637 0.054 Uiso 1 1 calc R
C31 C 0.3640(5) 0.9504(6) 0.9699(5) 0.0425(19) Uani 1 1 d .
C32 C 0.3457(6) 1.0588(7) 0.9309(6) 0.070(3) Uani 1 1 d .
H32A H 0.4024 1.0729 0.9226 0.105 Uiso 1 1 calc R
H32B H 0.2980 1.0876 0.9727 0.105 Uiso 1 1 calc R
H32C H 0.3247 1.0857 0.8725 0.105 Uiso 1 1 calc R
C33 C 0.4057(6) 0.9084(7) 1.0571(6) 0.073(3) Uani 1 1 d .
H33A H 0.4049 0.8420 1.0900 0.109 Uiso 1 1 calc R
H33B H 0.3693 0.9467 1.0953 0.109 Uiso 1 1 calc R
H33C H 0.4693 0.9099 1.0415 0.109 Uiso 1 1 calc R
C34 C 0.2687(6) 0.9312(7) 0.9956(6) 0.070(3) Uani 1 1 d .
H34A H 0.2441 0.9515 0.9403 0.105 Uiso 1 1 calc R
H34B H 0.2253 0.9676 1.0334 0.105 Uiso 1 1 calc R
H34C H 0.2772 0.8625 1.0289 0.105 Uiso 1 1 calc R
C35 C 0.9587(8) 0.2108(8) 0.9981(8) 0.086(4) Uani 1 1 d .
C36 C 1.0186(14) 0.2183(11) 1.0384(13) 0.261(14) Uani 1 1 d .
H36A H 1.0680 0.2397 0.9921 0.392 Uiso 1 1 calc R
H36B H 1.0451 0.1555 1.0829 0.392 Uiso 1 1 calc R
H36C H 0.9847 0.2648 1.0688 0.392 Uiso 1 1 calc R
C37 C 0.8803(10) 0.1728(11) 1.0676(8) 0.144(6) Uani 1 1 d .
H37A H 0.9069 0.1131 1.1152 0.217 Uiso 1 1 calc R
H37B H 0.8453 0.1607 1.0370 0.217 Uiso 1 1 calc R
H37C H 0.8391 0.2208 1.0946 0.217 Uiso 1 1 calc R
C38 C 1.0129(14) 0.1293(11) 0.9596(11) 0.234(12) Uani 1 1 d .
H38A H 1.0655 0.1455 0.9147 0.351 Uiso 1 1 calc R
H38B H 0.9725 0.1219 0.9310 0.351 Uiso 1 1 calc R
H38C H 1.0352 0.0691 1.0089 0.351 Uiso 1 1 calc R
B1 B 0.7449(6) 0.2378(7) 0.5383(6) 0.044(2) Uani 1 1 d .
C101 C 0.8218(5) 0.1579(5) 0.6058(5) 0.0356(17) Uani 1 1 d .
C102 C 0.9047(4) 0.0982(5) 0.5750(5) 0.0353(17) Uani 1 1 d .
H102 H 0.9131 0.0976 0.5161 0.042 Uiso 1 1 calc R
C106 C 0.8146(6) 0.1523(6) 0.6955(6) 0.057(2) Uani 1 1 d .
H106 H 0.7598 0.1897 0.7216 0.069 Uiso 1 1 calc R
C103 C 0.9767(5) 0.0387(6) 0.6269(5) 0.049(2) Uani 1 1 d .
H103 H 1.0317 -0.0003 0.6028 0.059 Uiso 1 1 calc R
C104 C 0.9663(6) 0.0378(7) 0.7129(6) 0.066(3) Uani 1 1 d .
H104 H 1.0144 -0.0009 0.7482 0.079 Uiso 1 1 calc R
C105 C 0.8865(6) 0.0929(7) 0.7462(6) 0.069(3) Uani 1 1 d .
H105 H 0.8789 0.0913 0.8057 0.083 Uiso 1 1 calc R
C201 C 0.6395(5) 0.2581(5) 0.5974(5) 0.0364(17) Uani 1 1 d .
C202 C 0.5698(5) 0.3461(5) 0.5730(5) 0.0343(16) Uani 1 1 d .
H202 H 0.5857 0.3977 0.5225 0.041 Uiso 1 1 calc R
C203 C 0.4794(5) 0.3637(5) 0.6169(5) 0.0414(18) Uani 1 1 d .
H203 H 0.4352 0.4249 0.5964 0.050 Uiso 1 1 calc R
C204 C 0.4551(5) 0.2895(6) 0.6918(6) 0.054(2) Uani 1 1 d .
H204 H 0.3940 0.3000 0.7237 0.065 Uiso 1 1 calc R
C205 C 0.5187(6) 0.2025(7) 0.7190(6) 0.070(3) Uani 1 1 d .
H205 H 0.5015 0.1510 0.7685 0.084 Uiso 1 1 calc R
C206 C 0.6102(6) 0.1879(6) 0.6742(6) 0.062(3) Uani 1 1 d .
H206 H 0.6544 0.1273 0.6973 0.074 Uiso 1 1 calc R
C301 C 0.7725(5) 0.3375(6) 0.4870(6) 0.057(2) Uani 1 1 d .
C302 C 0.8239(6) 0.3624(7) 0.5234(7) 0.072(3) Uani 1 1 d .
H302 H 0.8462 0.3175 0.5782 0.086 Uiso 1 1 calc R
C303 C 0.8439(8) 0.4475(9) 0.4846(10) 0.108(5) Uani 1 1 d .
H303 H 0.8776 0.4626 0.5116 0.130 Uiso 1 1 calc R
C304 C 0.8103(10) 0.5134(11) 0.3992(11) 0.117(6) Uani 1 1 d .
H304 H 0.8244 0.5722 0.3690 0.141 Uiso 1 1 calc R
C305 C 0.7618(8) 0.4941(10) 0.3635(10) 0.110(6) Uani 1 1 d .
H305 H 0.7403 0.5392 0.3085 0.133 Uiso 1 1 calc R
C306 C 0.7409(6) 0.4074(8) 0.4051(7) 0.087(4) Uani 1 1 d .
H306 H 0.7049 0.3953 0.3779 0.104 Uiso 1 1 calc R
C401 C 0.7478(5) 0.1899(6) 0.4674(6) 0.056(2) Uani 1 1 d .
C402 C 0.8072(6) 0.2025(8) 0.3818(7) 0.082(4) Uani 1 1 d .
H402 H 0.8423 0.2444 0.3649 0.099 Uiso 1 1 calc R
C403 C 0.8183(9) 0.1619(12) 0.3236(9) 0.122(7) Uani 1 1 d .
H403 H 0.8607 0.1738 0.2690 0.147 Uiso 1 1 calc R
C404 C 0.7682(11) 0.1030(12) 0.3432(12) 0.128(7) Uani 1 1 d .
H404 H 0.7748 0.0736 0.3022 0.153 Uiso 1 1 calc R
C405 C 0.7061(9) 0.0860(8) 0.4255(11) 0.103(4) Uani 1 1 d .
H405 H 0.6712 0.0445 0.4402 0.123 Uiso 1 1 calc R
C406 C 0.6957(7) 0.1309(7) 0.4865(8) 0.075(3) Uani 1 1 d .
H406 H 0.6527 0.1204 0.5408 0.090 Uiso 1 1 calc R
O5 O 0.7458 0.5200 1.1527 0.348(11) Uiso 1 1 d .
H5A H 0.7097 0.5174 1.2118 0.521 Uiso 1 1 d R
C39 C 0.6429 0.6521 1.0917 0.215(9) Uiso 1 1 d .
H39A H 0.6312 0.7224 1.0680 0.258 Uiso 1 1 calc R
H39B H 0.6049 0.6346 1.1521 0.258 Uiso 1 1 calc R
C40 C 0.7336 0.6069 1.1004 0.316(15) Uiso 1 1 d .
H40A H 0.7710 0.6097 1.0402 0.380 Uiso 1 1 calc R
H40B H 0.7541 0.6400 1.1251 0.380 Uiso 1 1 calc R

loop_
_atom_site_aniso_label
_atom_site_aniso_U_11
_atom_site_aniso_U_22
_atom_site_aniso_U_33
_atom_site_aniso_U_23
_atom_site_aniso_U_13
_atom_site_aniso_U_12
Ni1 0.0340(5) 0.0344(6) 0.0349(5) -0.0156(4) -0.0081(4) -0.0060(4)
Ni2 0.0364(5) 0.0323(6) 0.0400(6) -0.0154(4) 0.0061(4) -0.0140(4)
V 0.0751(12) 0.0952(16) 0.1025(15) -0.0406(13) -0.0090(11) -0.0377(11)
S1 0.0447(11) 0.0347(12) 0.0352(10) -0.0159(9) -0.0051(8) -0.0043(9)
S2 0.0402(10) 0.0329(11) 0.0382(10) -0.0115(9) 0.0012(8) -0.0102(8)
N1 0.037(3) 0.054(5) 0.074(5) -0.044(4) -0.010(3) -0.005(3)
N2 0.066(5) 0.035(4) 0.053(4) -0.014(3) -0.031(4) -0.004(3)
N3 0.042(3) 0.034(4) 0.033(3) -0.006(3) -0.015(3) -0.011(3)
N4 0.040(4) 0.044(5) 0.088(5) -0.030(4) -0.005(4) -0.018(3)
N5 0.069(5) 0.044(5) 0.068(5) -0.030(4) 0.022(4) -0.029(4)
N6 0.042(4) 0.036(4) 0.058(4) -0.026(3) 0.018(3) -0.013(3)
O1 0.045(3) 0.055(4) 0.037(3) -0.014(3) -0.006(2) -0.032(3)
O2 0.045(3) 0.051(4) 0.041(3) -0.015(3) 0.003(2) -0.029(3)
O3 0.167(9) 0.345(17) 0.087(6) -0.100(8) 0.039(6) -0.166(11)
O4 0.316(16) 0.203(13) 0.093(7) 0.062(7) -0.086(9) -0.160(12)
C1 0.033(4) 0.023(4) 0.041(4) -0.011(3) -0.004(3) 0.002(3)
C2 0.037(4) 0.036(5) 0.043(4) -0.022(4) -0.003(3) -0.010(3)
C3 0.039(4) 0.048(5) 0.047(4) -0.027(4) 0.004(3) -0.019(4)
C4 0.036(4) 0.038(5) 0.042(4) -0.022(4) 0.004(3) -0.011(3)
C5 0.042(4) 0.034(5) 0.051(5) -0.026(4) 0.000(3) -0.007(4)
C6 0.041(4) 0.030(4) 0.047(5) -0.019(4) 0.009(3) -0.013(3)
C7 0.032(4) 0.061(6) 0.061(5) -0.036(5) -0.012(4) -0.009(4)
C8 0.052(5) 0.062(7) 0.098(8) -0.036(6) 0.033(5) -0.027(5)
C9 0.039(5) 0.127(11) 0.223(15) -0.135(11) -0.043(7) 0.002(6)
C10 0.104(9) 0.112(10) 0.124(10) -0.095(9) -0.084(8) 0.045(7)
C11 0.233(15) 0.071(8) 0.032(5) 0.007(5) -0.040(7) -0.073(9)
C12 0.063(5) 0.036(5) 0.043(5) -0.012(4) -0.022(4) -0.006(4)
C13 0.065(5) 0.037(5) 0.059(5) -0.012(4) -0.028(4) -0.018(4)
C14 0.054(5) 0.051(6) 0.047(5) -0.008(4) -0.003(4) -0.020(4)
C15 0.047(4) 0.035(5) 0.044(4) -0.018(4) -0.010(3) -0.007(4)
C16 0.034(4) 0.031(4) 0.047(4) -0.018(4) -0.007(3) -0.014(3)
C17 0.027(3) 0.028(4) 0.036(4) -0.011(3) -0.007(3) 0.006(3)
C18 0.031(4) 0.039(5) 0.054(5) -0.020(4) 0.000(3) -0.014(3)
C19 0.039(4) 0.042(5) 0.082(6) -0.026(5) -0.022(4) -0.006(4)
C20 0.055(5) 0.039(5) 0.055(5) -0.008(4) -0.024(4) -0.014(4)
C21 0.043(4) 0.038(5) 0.048(5) -0.005(4) -0.016(4) -0.015(4)
C22 0.043(4) 0.028(5) 0.070(6) -0.020(4) 0.004(4) -0.007(4)
C23 0.058(6) 0.081(8) 0.124(9) -0.055(7) -0.047(6) 0.001(5)
C24 0.027(5) 0.052(7) 0.184(13) -0.045(8) 0.016(6) -0.023(4)
C25 0.064(6) 0.041(6) 0.097(8) -0.017(6) 0.050(6) -0.017(5)
C26 0.135(10) 0.075(8) 0.054(6) -0.014(6) 0.021(6) -0.057(7)
C27 0.064(5) 0.046(6) 0.061(6) -0.024(4) 0.024(4) -0.033(5)
C28 0.050(5) 0.061(6) 0.105(8) -0.057(6) 0.024(5) -0.036(5)
C29 0.064(6) 0.063(7) 0.070(6) -0.040(5) -0.007(5) -0.013(5)
C30 0.041(4) 0.040(5) 0.048(5) -0.018(4) 0.010(3) -0.016(4)
C31 0.049(4) 0.038(5) 0.043(4) -0.027(4) 0.008(3) -0.014(4)
C32 0.075(6) 0.061(7) 0.071(6) -0.048(5) 0.016(5) -0.012(5)
C33 0.076(6) 0.088(8) 0.071(7) -0.053(6) 0.012(5) -0.032(6)
C34 0.051(5) 0.096(8) 0.074(6) -0.055(6) 0.017(5) -0.028(5)
C35 0.081(7) 0.059(8) 0.111(9) -0.001(7) -0.064(7) -0.010(6)
C36 0.41(3) 0.137(14) 0.29(2) 0.139(15) -0.33(2) -0.178(18)
C37 0.162(13) 0.166(15) 0.068(8) 0.047(9) -0.066(9) -0.078(12)
C38 0.31(3) 0.106(14) 0.139(15) -0.021(11) -0.106(17) 0.103(16)
B1 0.032(4) 0.034(5) 0.054(6) -0.012(4) -0.006(4) -0.003(4)
C101 0.038(4) 0.025(4) 0.045(4) -0.010(3) -0.012(3) -0.009(3)
C102 0.032(4) 0.039(5) 0.028(4) -0.004(3) -0.003(3) -0.016(3)
C106 0.056(5) 0.061(6) 0.049(5) -0.027(5) 0.000(4) -0.010(5)
C103 0.040(4) 0.042(5) 0.054(5) -0.011(4) -0.009(4) -0.007(4)
C104 0.058(6) 0.074(7) 0.047(5) -0.011(5) -0.023(4) -0.004(5)
C105 0.067(6) 0.083(8) 0.054(6) -0.025(5) -0.028(5) -0.006(6)
C201 0.032(4) 0.034(5) 0.043(4) -0.017(4) -0.005(3) -0.008(3)
C202 0.038(4) 0.032(4) 0.034(4) -0.012(3) -0.007(3) -0.011(3)
C203 0.032(4) 0.034(5) 0.049(5) -0.018(4) -0.003(3) 0.000(3)
C204 0.032(4) 0.057(6) 0.057(5) -0.017(5) -0.001(4) -0.007(4)
C205 0.053(5) 0.056(7) 0.065(6) 0.006(5) 0.003(5) -0.022(5)
C206 0.050(5) 0.047(6) 0.061(6) 0.001(5) -0.001(4) -0.016(4)
C301 0.035(4) 0.044(6) 0.065(6) -0.019(5) 0.020(4) -0.007(4)
C302 0.059(6) 0.056(7) 0.099(8) -0.044(6) 0.026(5) -0.027(5)
C303 0.094(9) 0.066(8) 0.157(13) -0.069(9) 0.066(9) -0.049(7)
C304 0.082(10) 0.071(10) 0.140(14) -0.037(9) 0.068(10) -0.029(8)
C305 0.054(7) 0.070(10) 0.112(11) 0.006(8) 0.031(7) 0.000(6)
C306 0.046(5) 0.067(8) 0.074(7) 0.015(6) 0.012(5) -0.006(5)
C401 0.038(4) 0.048(6) 0.071(6) -0.032(5) -0.029(4) 0.023(4)
C402 0.046(5) 0.124(10) 0.072(7) -0.055(7) -0.026(5) 0.013(6)
C403 0.088(10) 0.172(16) 0.099(10) -0.100(11) -0.055(8) 0.054(9)
C404 0.114(13) 0.123(14) 0.148(14) -0.098(12) -0.096(12) 0.070(10)
C405 0.104(10) 0.059(8) 0.152(13) -0.043(9) -0.084(10) 0.021(7)
C406 0.095(8) 0.046(6) 0.102(8) -0.039(6) -0.050(6) 0.000(6)

loop_
_atom_type_symbol
_atom_type_description
_atom_type_scat_dispersion_real
_atom_type_scat_dispersion_imag
_atom_type_scat_source
C C 0.0033 0.0016 'International Tables Vol C Tables 4.2.6.8 and 6.1.1.4'
H H 0.0000 0.0000 'International Tables Vol C Tables 4.2.6.8 and 6.1.1.4'
B B 0.0013 0.0007 'International Tables Vol C Tables 4.2.6.8 and 6.1.1.4'
N N 0.0061 0.0033 'International Tables Vol C Tables 4.2.6.8 and 6.1.1.4'
O O 0.0106 0.0060 'International Tables Vol C Tables 4.2.6.8 and 6.1.1.4'
S S 0.1246 0.1234 'International Tables Vol C Tables 4.2.6.8 and 6.1.1.4'
Ni Ni 0.3393 1.1124 'International Tables Vol C Tables 4.2.6.8 and 6.1.1.4'
V V 0.3005 0.5294 'International Tables Vol C Tables 4.2.6.8 and 6.1.1.4'

loop_
_geom_angle_atom_site_label_1
_geom_angle_atom_site_label_2
_geom_angle_atom_site_label_3
_geom_angle
O1 Ni1 N2 163.0(2)
O1 Ni1 N1 87.2(2)
N2 Ni1 N1 82.5(2)
O1 Ni1 N3 87.4(2)
N2 Ni1 N3 81.5(2)
N1 Ni1 N3 101.8(2)
O1 Ni1 S1 94.97(15)
N2 Ni1 S1 98.65(19)
N1 Ni1 S1 90.65(19)
N3 Ni1 S1 167.42(16)
O1 Ni1 S2 94.34(14)
N2 Ni1 S2 98.6(2)
N1 Ni1 S2 167.73(19)
N3 Ni1 S2 90.42(15)
S1 Ni1 S2 77.09(7)
O2 Ni2 N5 162.9(3)
O2 Ni2 N6 86.4(2)
N5 Ni2 N6 82.8(2)
O2 Ni2 N4 87.1(2)
N5 Ni2 N4 82.2(3)
N6 Ni2 N4 101.7(2)
O2 Ni2 S1 95.70(15)
N5 Ni2 S1 97.6(2)
N6 Ni2 S1 90.25(18)
N4 Ni2 S1 167.86(18)
O2 Ni2 S2 95.55(15)
N5 Ni2 S2 97.7(2)
N6 Ni2 S2 167.91(18)
N4 Ni2 S2 90.30(18)
S1 Ni2 S2 77.69(7)
O2 V O1 104.9(3)
O2 V O3 114.2(4)
O1 V O3 111.5(4)
O2 V O4 111.0(4)
O1 V O4 114.2(5)
O3 V O4 101.4(6)
C1 S1 Ni2 106.7(2)
C1 S1 Ni1 106.4(3)
Ni2 S1 Ni1 93.84(7)
C17 S2 Ni2 103.4(3)
C17 S2 Ni1 103.2(2)
Ni2 S2 Ni1 91.80(7)
C7 N1 C9 108.5(7)
C7 N1 C8 107.0(6)
C9 N1 C8 110.2(8)
C7 N1 Ni1 112.8(5)
C9 N1 Ni1 102.5(5)
C8 N1 Ni1 115.7(5)
C12 N2 C11 108.9(7)
C12 N2 C10 110.2(7)
C11 N2 C10 107.3(8)
C12 N2 Ni1 108.1(4)
C11 N2 Ni1 113.9(6)
C10 N2 Ni1 108.5(5)
C13 N3 C14 110.2(6)
C13 N3 C15 106.2(6)
C14 N3 C15 106.3(6)
C13 N3 Ni1 105.8(4)
C14 N3 Ni1 115.8(5)
C15 N3 Ni1 112.3(4)
C23 N4 C24 112.1(8)
C23 N4 C22 106.7(7)
C24 N4 C22 105.7(7)
C23 N4 Ni2 116.0(5)
C24 N4 Ni2 103.1(5)
C22 N4 Ni2 112.8(5)
C26 N5 C25 108.3(8)
C26 N5 C27 108.7(7)
C25 N5 C27 111.4(7)
C26 N5 Ni2 113.3(5)
C25 N5 Ni2 107.4(6)
C27 N5 Ni2 107.8(5)
C29 N6 C30 107.7(6)
C29 N6 C28 108.0(7)
C30 N6 C28 108.6(6)
C29 N6 Ni2 116.2(5)
C30 N6 Ni2 112.8(5)
C28 N6 Ni2 103.0(4)
V O1 Ni1 143.3(3)
V O2 Ni2 142.3(3)
C39 O3 V 123.3(6)
C6 C1 C2 119.2(6)
C6 C1 S1 121.4(5)
C2 C1 S1 119.1(6)
C1 C2 C3 118.3(7)
C1 C2 C7 121.2(6)
C3 C2 C7 120.2(6)
C4 C3 C2 123.5(7)
C3 C4 C5 116.6(6)
C3 C4 C31 123.3(6)
C5 C4 C31 120.1(7)
C6 C5 C4 121.8(7)
C1 C6 C5 120.3(7)
C1 C6 C30 118.6(6)
C5 C6 C30 120.2(7)
N1 C7 C2 118.3(6)
N1 C9 C10 111.7(9)
N2 C10 C9 112.9(8)
N2 C12 C13 113.5(7)
N3 C13 C12 110.3(6)
C16 C15 N3 117.0(6)
C17 C16 C21 118.2(6)
C17 C16 C15 121.5(7)
C21 C16 C15 119.5(7)
C18 C17 C16 120.7(6)
C18 C17 S2 120.1(6)
C16 C17 S2 119.0(5)
C17 C18 C19 118.7(7)
C17 C18 C22 121.0(7)
C19 C18 C22 119.6(7)
C20 C19 C18 121.6(7)
C19 C20 C21 118.0(7)
C19 C20 C35 120.2(7)
C21 C20 C35 121.8(8)
C20 C21 C16 122.4(7)
C18 C22 N4 116.9(6)
C25 C24 N4 112.5(7)
C24 C25 N5 112.0(8)
N5 C27 C28 114.9(7)
N6 C28 C27 110.7(7)
N6 C30 C6 117.7(6)
C32 C31 C33 108.6(7)
C32 C31 C4 111.2(6)
C33 C31 C4 109.5(6)
C32 C31 C34 107.8(7)
C33 C31 C34 108.3(7)
C4 C31 C34 111.3(6)
C36 C35 C20 116.0(10)
C36 C35 C38 107.4(14)
C20 C35 C38 106.1(10)
C36 C35 C37 112.8(13)
C20 C35 C37 111.0(8)
C38 C35 C37 102.3(13)
C301 B1 C401 112.9(7)
C301 B1 C201 110.3(6)
C401 B1 C201 107.9(6)
C301 B1 C101 108.3(7)
C401 B1 C101 106.8(6)
C201 B1 C101 110.7(6)
C102 C101 C106 114.3(6)
C102 C101 B1 122.2(6)
C106 C101 B1 123.1(7)
C101 C102 C103 123.5(7)
C105 C106 C101 121.5(8)
C104 C103 C102 119.5(8)
C105 C104 C103 119.0(8)
C104 C105 C106 122.2(8)
C206 C201 C202 113.2(7)
C206 C201 B1 123.4(7)
C202 C201 B1 123.4(6)
C203 C202 C201 125.0(7)
C202 C203 C204 118.4(7)
C205 C204 C203 119.9(7)
C204 C205 C206 120.2(8)
C201 C206 C205 123.2(8)
C302 C301 C306 115.4(10)
C302 C301 B1 122.7(8)
C306 C301 B1 121.8(9)
C303 C302 C301 124.1(12)
C302 C303 C304 116.2(14)
C305 C304 C303 121.9(15)
C304 C305 C306 120.9(15)
C305 C306 C301 121.4(12)
C406 C401 C402 113.8(9)
C406 C401 B1 123.3(8)
C402 C401 B1 122.8(9)
C403 C402 C401 126.8(13)
C402 C403 C404 119.2(16)
C403 C404 C405 119.1(14)
C404 C405 C406 120.2(14)
C401 C406 C405 120.8(12)
C40 C39 O3 112.7(4)
O5 C40 C39 110.350(7)

loop_
_geom_bond_atom_site_label_1
_geom_bond_atom_site_label_2
_geom_bond_distance
Ni1 O1 2.012(5)
Ni1 N2 2.149(6)
Ni1 N1 2.225(6)
Ni1 N3 2.263(6)
Ni1 S1 2.449(2)
Ni1 S2 2.486(2)
Ni2 O2 2.010(5)
Ni2 N5 2.146(7)
Ni2 N6 2.255(6)
Ni2 N4 2.274(6)
Ni2 S1 2.428(2)
Ni2 S2 2.475(2)
V O2 1.572(5)
V O1 1.586(5)
V O3 1.722(10)
V O4 1.781(11)
S1 C1 1.753(7)
S2 C17 1.772(7)
N1 C7 1.471(10)
N1 C9 1.486(11)
N1 C8 1.491(10)
N2 C12 1.452(9)
N2 C11 1.461(11)
N2 C10 1.465(12)
N3 C13 1.477(8)
N3 C14 1.482(9)
N3 C15 1.494(9)
N4 C23 1.456(11)
N4 C24 1.507(11)
N4 C22 1.509(9)
N5 C26 1.464(12)
N5 C25 1.474(11)
N5 C27 1.480(10)
N6 C29 1.473(10)
N6 C30 1.475(9)
N6 C28 1.485(9)
O3 C39 1.694(9)
C1 C6 1.381(10)
C1 C2 1.395(9)
C2 C3 1.405(9)
C2 C7 1.478(10)
C3 C4 1.358(10)
C4 C5 1.402(9)
C4 C31 1.538(9)
C5 C6 1.382(9)
C6 C30 1.513(9)
C9 C10 1.491(16)
C12 C13 1.516(10)
C15 C16 1.482(9)
C16 C17 1.387(9)
C16 C21 1.407(10)
C17 C18 1.383(9)
C18 C19 1.415(11)
C18 C22 1.492(10)
C19 C20 1.376(11)
C20 C21 1.378(10)
C20 C35 1.527(12)
C24 C25 1.470(14)
C27 C28 1.507(12)
C31 C32 1.511(11)
C31 C33 1.526(11)
C31 C34 1.560(11)
C35 C36 1.379(14)
C35 C38 1.533(19)
C35 C37 1.538(15)
B1 C301 1.623(12)
B1 C401 1.637(13)
B1 C201 1.644(10)
B1 C101 1.647(11)
C101 C102 1.387(9)
C101 C106 1.411(10)
C102 C103 1.401(10)
C106 C105 1.388(11)
C103 C104 1.368(11)
C104 C105 1.342(12)
C201 C206 1.383(10)
C201 C202 1.387(9)
C202 C203 1.373(9)
C203 C204 1.376(10)
C204 C205 1.337(11)
C205 C206 1.393(11)
C301 C302 1.396(13)
C301 C306 1.407(12)
C302 C303 1.360(13)
C303 C304 1.446(19)
C304 C305 1.287(19)
C305 C306 1.388(16)
C401 C406 1.374(13)
C401 C402 1.419(12)
C402 C403 1.311(15)
C403 C404 1.35(2)
C404 C405 1.401(19)
C405 C406 1.411(15)
O5 C40 1.2558(2)
C39 C40 1.3502(3)

loop_
_platon_squeeze_void_nr
_platon_squeeze_void_average_x
_platon_squeeze_void_average_y
_platon_squeeze_void_average_z
_platon_squeeze_void_volume
_platon_squeeze_void_count_electrons
1 0.496 0.003 0.500 475.2 85.5
